data_7126142
loop_
_publ_author_name
'Elhussin, Imad Elddin Haj'
'Zhang, Sijing'
'Liu, Jiejie'
'Li, Dandan'
'Zhang, Qiong'
'Li, Shengli'
'Tian, Xiaohe'
'Wu, Jieying'
'Tian, Yupeng'

_publ_section_title
;
 A novel water-soluble quinoline-indole derivative as a three-photon
 fluorescent probe for identifying nucleolus RNA and mitochondrial DNA.
;
_journal_issue 12
_journal_name_full 'Chemical communications (Cambridge, England)'
_journal_page_first 1859
_journal_page_last 1862
_journal_paper_doi 10.1039/c9cc09640j
_journal_volume 56
_journal_year 2020
_chemical_formula_sum 'C23 H23 I N2'
_chemical_formula_weight 454.33
_space_group_IT_number 14
_space_group_name_Hall '-P 2ybc'
_space_group_name_H-M_alt 'P 1 21/c 1'
_symmetry_cell_setting monoclinic
_symmetry_space_group_name_H-M 'P 1 21/c 1'
_atom_sites_solution_hydrogens geom
_atom_sites_solution_primary direct
_atom_sites_solution_secondary difmap
_audit_creation_method SHELXL-97
_audit_update_record
;
2019-09-11 deposited with the CCDC.	2020-01-06 downloaded from the CCDC.
;
_cell_angle_alpha 90.00
_cell_angle_beta 104.115(6)
_cell_angle_gamma 90.00
_cell_formula_units_Z 4
_cell_length_a 9.759(6)
_cell_length_b 14.912(10)
_cell_length_c 14.143(9)
_cell_measurement_reflns_used 9714
_cell_measurement_temperature 296(2)
_cell_measurement_theta_max 27.27
_cell_measurement_theta_min 2.15
_cell_volume 1996(2)
_computing_cell_refinement 'Bruker SMART'
_computing_data_collection 'Bruker SMART'
_computing_data_reduction 'Bruker SAINT'
_computing_molecular_graphics 'Bruker SHELXTL'
_computing_publication_material 'Bruker SHELXTL'
_computing_structure_refinement 'SHELXL-97 (Sheldrick, 1997)'
_computing_structure_solution 'SHELXS-97 (Sheldrick, 1990)'
_diffrn_ambient_temperature 296(2)
_diffrn_measured_fraction_theta_full 0.999
_diffrn_measured_fraction_theta_max 0.999
_diffrn_measurement_device_type 'CCD area detector'
_diffrn_measurement_method 'phi and omega scans'
_diffrn_radiation_monochromator graphite
_diffrn_radiation_source 'fine-focus sealed tube'
_diffrn_radiation_type MoK\a
_diffrn_radiation_wavelength 0.71073
_diffrn_reflns_av_R_equivalents 0.0232
_diffrn_reflns_av_sigmaI/netI 0.0187
_diffrn_reflns_limit_h_max 11
_diffrn_reflns_limit_h_min -9
_diffrn_reflns_limit_k_max 16
_diffrn_reflns_limit_k_min -17
_diffrn_reflns_limit_l_max 16
_diffrn_reflns_limit_l_min -16
_diffrn_reflns_number 13698
_diffrn_reflns_theta_full 25.00
_diffrn_reflns_theta_max 25.00
_diffrn_reflns_theta_min 2.02
_exptl_absorpt_coefficient_mu 1.613
_exptl_crystal_colour yellow
_exptl_crystal_density_diffrn 1.512
_exptl_crystal_density_meas ?
_exptl_crystal_density_method 'not measured'
_exptl_crystal_description block
_exptl_crystal_F_000 912
_exptl_crystal_size_max 0.2
_exptl_crystal_size_mid 0.2
_exptl_crystal_size_min 0.2
_refine_diff_density_max 0.336
_refine_diff_density_min -1.279
_refine_diff_density_rms 0.104
_refine_ls_extinction_method none
_refine_ls_goodness_of_fit_ref 1.080
_refine_ls_hydrogen_treatment mixed
_refine_ls_matrix_type full
_refine_ls_number_parameters 240
_refine_ls_number_reflns 3513
_refine_ls_number_restraints 0
_refine_ls_restrained_S_all 1.080
_refine_ls_R_factor_all 0.0344
_refine_ls_R_factor_gt 0.0314
_refine_ls_shift/su_max 0.001
_refine_ls_shift/su_mean 0.000
_refine_ls_structure_factor_coef Fsqd
_refine_ls_weighting_details 'calc w=1/[\s^2^(Fo^2^)+(0.0499P)^2^+0.8827P] where P=(Fo^2^+2Fc^2^)/3'
_refine_ls_weighting_scheme calc
_refine_ls_wR_factor_gt 0.0837
_refine_ls_wR_factor_ref 0.0862
_reflns_number_gt 3154
_reflns_number_total 3513
_reflns_threshold_expression >2sigma(I)
_cod_data_source_file c9cc09640j2.cif
_cod_data_source_block zhh
_cod_depositor_comments
;
The following automatic conversions were performed:

data item '_symmetry_cell_setting' value 'Monoclinic' was changed to
'monoclinic' in accordance with the
/home/data/users/saulius/crontab/automatic-downloads/current/RSC/lib/dictionaries/cif_core.dic
dictionary named 'cif_core.dic' version 2.4.2 last updated on
2011-04-26.

data item '_exptl_crystal_density_meas' value 'none' was changed to
'?' -- the value is perceived as not measured.

Automatic conversion script
Id: cif_fix_values 7556 2019-12-06 15:28:31Z antanas 
;
_cod_original_sg_symbol_H-M 'P2(1)/c  '
_cod_database_code 7126142

loop_
_symmetry_equiv_pos_as_xyz
'x, y, z'
'-x, y+1/2, -z+1/2'
'-x, -y, -z'
'x, -y-1/2, z-1/2'

loop_
_atom_site_label
_atom_site_type_symbol
_atom_site_fract_x
_atom_site_fract_y
_atom_site_fract_z
_atom_site_U_iso_or_equiv
_atom_site_adp_type
_atom_site_occupancy
_atom_site_symmetry_multiplicity
_atom_site_calc_flag
_atom_site_refinement_flags
_atom_site_disorder_assembly
_atom_site_disorder_group
I1 I 0.79010(2) 0.747217(11) 0.605524(13) 0.05481(11) Uani 1 1 d . . .
C1 C 0.1975(2) 0.53714(15) 0.11092(15) 0.0367(5) Uani 1 1 d . . .
N2 N 0.1886(2) 0.64386(14) 0.23801(14) 0.0460(5) Uani 1 1 d . . .
C2 C 0.4339(2) 0.62339(16) -0.04387(17) 0.0436(5) Uani 1 1 d . . .
H2 H 0.4730 0.6728 -0.0069 0.052 Uiso 1 1 calc R . .
C3 C 0.4386(2) 0.54069(16) -0.20733(16) 0.0409(5) Uani 1 1 d . . .
C4 C 0.1519(2) 0.45311(15) 0.06663(16) 0.0418(5) Uani 1 1 d . . .
H4 H 0.1878 0.4331 0.0152 0.050 Uiso 1 1 calc R . .
C5 C 0.1410(2) 0.56455(16) 0.19004(15) 0.0409(5) Uani 1 1 d . . .
C6 C 0.3430(2) 0.57324(16) -0.00798(16) 0.0417(5) Uani 1 1 d . . .
H6 H 0.3070 0.5217 -0.0421 0.050 Uiso 1 1 calc R . .
C7 C 0.2978(2) 0.59359(15) 0.07920(16) 0.0393(5) Uani 1 1 d . . .
C8 C 0.0565(3) 0.40133(18) 0.09824(19) 0.0535(6) Uani 1 1 d . . .
H8 H 0.0302 0.3458 0.0697 0.064 Uiso 1 1 calc R . .
C9 C 0.5151(2) 0.56100(18) -0.27750(17) 0.0475(6) Uani 1 1 d . . .
C10 C 0.5719(3) 0.66522(18) -0.16189(18) 0.0501(6) Uani 1 1 d . . .
H10 H 0.6150 0.7149 -0.1272 0.060 Uiso 1 1 calc R . .
C11 C 0.4769(2) 0.60907(16) -0.13245(16) 0.0417(5) Uani 1 1 d . . .
C12 C 0.3453(3) 0.66929(18) 0.13595(18) 0.0523(6) Uani 1 1 d . . .
H12 H 0.4157 0.7049 0.1213 0.063 Uiso 1 1 calc R . .
N1 N 0.5929(2) 0.63784(17) -0.24731(16) 0.0541(6) Uani 1 1 d . . .
C13 C -0.0017(3) 0.4317(2) 0.1733(2) 0.0594(7) Uani 1 1 d . . .
H13 H -0.0689 0.3969 0.1929 0.071 Uiso 1 1 calc R . .
C14 C 0.5069(3) 0.5091(2) -0.36041(18) 0.0585(7) Uani 1 1 d . . .
H14 H 0.5586 0.5237 -0.4055 0.070 Uiso 1 1 calc R . .
C15 C 0.2899(3) 0.69167(18) 0.21255(18) 0.0540(6) Uani 1 1 d . . .
H15 H 0.3241 0.7425 0.2487 0.065 Uiso 1 1 calc R . .
C16 C 0.0384(3) 0.5115(2) 0.21804(18) 0.0543(6) Uani 1 1 d . . .
H16 H -0.0021 0.5311 0.2674 0.065 Uiso 1 1 calc R . .
C17 C 0.3522(3) 0.46419(17) -0.22208(17) 0.0463(5) Uani 1 1 d . . .
H17 H 0.3016 0.4484 -0.1768 0.056 Uiso 1 1 calc R . .
C18 C 0.3431(3) 0.41267(19) -0.3045(2) 0.0574(6) Uani 1 1 d . . .
H18 H 0.2854 0.3622 -0.3145 0.069 Uiso 1 1 calc R . .
C19 C 0.4191(3) 0.4350(2) -0.3733(2) 0.0632(7) Uani 1 1 d . . .
H19 H 0.4104 0.3994 -0.4285 0.076 Uiso 1 1 calc R . .
C20 C 0.1301(3) 0.67681(19) 0.31926(18) 0.0561(7) Uani 1 1 d . . .
H20A H 0.0281 0.6712 0.3004 0.067 Uiso 1 1 calc R . .
H20B H 0.1524 0.7400 0.3295 0.067 Uiso 1 1 calc R . .
C21 C 0.1854(3) 0.6275(2) 0.41431(18) 0.0608(7) Uani 1 1 d . . .
H21A H 0.2843 0.6420 0.4406 0.073 Uiso 1 1 calc R . .
H21B H 0.1776 0.5633 0.4032 0.073 Uiso 1 1 calc R . .
C22 C 0.1002(4) 0.6548(2) 0.4866(2) 0.0746(9) Uani 1 1 d . . .
H22A H 0.1155 0.7181 0.5013 0.090 Uiso 1 1 calc R . .
H22B H 0.0005 0.6466 0.4563 0.090 Uiso 1 1 calc R . .
C23 C 0.1367(5) 0.6030(3) 0.5798(3) 0.1019(14) Uani 1 1 d . . .
H23A H 0.1247 0.5401 0.5659 0.153 Uiso 1 1 calc R . .
H23B H 0.0757 0.6210 0.6204 0.153 Uiso 1 1 calc R . .
H23C H 0.2332 0.6147 0.6131 0.153 Uiso 1 1 calc R . .
H100 H 0.643(3) 0.657(2) -0.270(2) 0.060(9) Uiso 1 1 d . . .

loop_
_atom_site_aniso_label
_atom_site_aniso_U_11
_atom_site_aniso_U_22
_atom_site_aniso_U_33
_atom_site_aniso_U_23
_atom_site_aniso_U_13
_atom_site_aniso_U_12
I1 0.05960(16) 0.05977(16) 0.05199(15) 0.01173(7) 0.02695(11) 0.00444(7)
C1 0.0345(11) 0.0419(12) 0.0330(10) 0.0017(9) 0.0074(8) 0.0027(9)
N2 0.0490(11) 0.0521(12) 0.0387(10) -0.0057(9) 0.0140(9) 0.0057(9)
C2 0.0424(12) 0.0466(13) 0.0415(12) 0.0033(10) 0.0095(10) 0.0010(10)
C3 0.0366(11) 0.0514(13) 0.0361(11) 0.0118(10) 0.0115(9) 0.0074(10)
C4 0.0434(12) 0.0421(12) 0.0401(12) -0.0005(9) 0.0107(10) 0.0029(10)
C5 0.0389(12) 0.0483(13) 0.0361(11) -0.0003(9) 0.0105(9) 0.0049(10)
C6 0.0419(12) 0.0472(13) 0.0372(11) 0.0004(9) 0.0119(9) -0.0009(10)
C7 0.0371(11) 0.0442(12) 0.0357(11) 0.0004(9) 0.0071(9) 0.0015(9)
C8 0.0583(16) 0.0461(14) 0.0553(15) 0.0006(11) 0.0127(12) -0.0089(12)
C9 0.0408(13) 0.0622(15) 0.0420(12) 0.0162(11) 0.0150(10) 0.0072(11)
C10 0.0469(13) 0.0547(15) 0.0493(13) 0.0112(11) 0.0129(11) -0.0038(11)
C11 0.0375(11) 0.0471(13) 0.0409(12) 0.0108(10) 0.0105(9) 0.0028(10)
C12 0.0540(15) 0.0554(15) 0.0489(14) -0.0089(11) 0.0151(12) -0.0148(12)
N1 0.0476(12) 0.0698(15) 0.0501(12) 0.0203(11) 0.0216(10) -0.0037(11)
C13 0.0560(16) 0.0642(17) 0.0633(16) 0.0034(13) 0.0250(13) -0.0144(13)
C14 0.0583(16) 0.0811(19) 0.0417(13) 0.0114(13) 0.0232(12) 0.0143(14)
C15 0.0629(16) 0.0517(14) 0.0469(13) -0.0129(11) 0.0123(12) -0.0075(12)
C16 0.0489(14) 0.0714(17) 0.0479(13) -0.0013(12) 0.0220(11) -0.0016(12)
C17 0.0456(13) 0.0523(14) 0.0445(12) 0.0040(10) 0.0177(10) 0.0019(11)
C18 0.0601(16) 0.0570(16) 0.0559(15) -0.0040(12) 0.0157(13) 0.0041(13)
C19 0.0734(19) 0.0735(19) 0.0464(14) -0.0039(13) 0.0218(13) 0.0145(15)
C20 0.0653(17) 0.0618(16) 0.0454(13) -0.0088(12) 0.0214(12) 0.0151(13)
C21 0.0694(18) 0.0705(18) 0.0444(13) -0.0042(12) 0.0175(13) 0.0179(14)
C22 0.087(2) 0.094(2) 0.0483(15) 0.0032(15) 0.0276(15) 0.0321(19)
C23 0.118(3) 0.129(4) 0.067(2) 0.026(2) 0.039(2) 0.060(3)

loop_
_atom_type_symbol
_atom_type_description
_atom_type_scat_dispersion_real
_atom_type_scat_dispersion_imag
_atom_type_scat_source
C C 0.0033 0.0016 'International Tables Vol C Tables 4.2.6.8 and 6.1.1.4'
H H 0.0000 0.0000 'International Tables Vol C Tables 4.2.6.8 and 6.1.1.4'
N N 0.0061 0.0033 'International Tables Vol C Tables 4.2.6.8 and 6.1.1.4'
I I -0.4742 1.8119 'International Tables Vol C Tables 4.2.6.8 and 6.1.1.4'

loop_
_geom_angle_atom_site_label_1
_geom_angle_atom_site_label_2
_geom_angle_atom_site_label_3
_geom_angle
_geom_angle_site_symmetry_1
_geom_angle_site_symmetry_3
_geom_angle_publ_flag
C4 C1 C5 117.4(2) . . ?
C4 C1 C7 122.7(2) . . ?
C5 C1 C7 120.0(2) . . ?
C15 N2 C5 120.32(19) . . ?
C15 N2 C20 118.7(2) . . ?
C5 N2 C20 121.0(2) . . ?
C6 C2 C11 127.3(2) . . ?
C6 C2 H2 116.3 . . ?
C11 C2 H2 116.3 . . ?
C17 C3 C9 118.1(2) . . ?
C17 C3 C11 135.9(2) . . ?
C9 C3 C11 106.0(2) . . ?
C8 C4 C1 121.2(2) . . ?
C8 C4 H4 119.4 . . ?
C1 C4 H4 119.4 . . ?
N2 C5 C16 121.3(2) . . ?
N2 C5 C1 118.8(2) . . ?
C16 C5 C1 119.9(2) . . ?
C2 C6 C7 124.9(2) . . ?
C2 C6 H6 117.6 . . ?
C7 C6 H6 117.6 . . ?
C12 C7 C6 122.3(2) . . ?
C12 C7 C1 116.6(2) . . ?
C6 C7 C1 121.1(2) . . ?
C4 C8 C13 120.1(2) . . ?
C4 C8 H8 120.0 . . ?
C13 C8 H8 120.0 . . ?
N1 C9 C14 129.5(2) . . ?
N1 C9 C3 107.8(2) . . ?
C14 C9 C3 122.8(2) . . ?
N1 C10 C11 110.3(2) . . ?
N1 C10 H10 124.8 . . ?
C11 C10 H10 124.8 . . ?
C10 C11 C2 122.2(2) . . ?
C10 C11 C3 106.1(2) . . ?
C2 C11 C3 131.7(2) . . ?
C15 C12 C7 120.9(2) . . ?
C15 C12 H12 119.6 . . ?
C7 C12 H12 119.6 . . ?
C10 N1 C9 109.8(2) . . ?
C10 N1 H100 124(3) . . ?
C9 N1 H100 126(3) . . ?
C16 C13 C8 120.9(2) . . ?
C16 C13 H13 119.5 . . ?
C8 C13 H13 119.5 . . ?
C19 C14 C9 117.5(2) . . ?
C19 C14 H14 121.2 . . ?
C9 C14 H14 121.2 . . ?
N2 C15 C12 123.0(2) . . ?
N2 C15 H15 118.5 . . ?
C12 C15 H15 118.5 . . ?
C13 C16 C5 120.3(2) . . ?
C13 C16 H16 119.8 . . ?
C5 C16 H16 119.8 . . ?
C18 C17 C3 119.4(2) . . ?
C18 C17 H17 120.3 . . ?
C3 C17 H17 120.3 . . ?
C17 C18 C19 121.3(3) . . ?
C17 C18 H18 119.4 . . ?
C19 C18 H18 119.4 . . ?
C14 C19 C18 120.9(3) . . ?
C14 C19 H19 119.5 . . ?
C18 C19 H19 119.5 . . ?
N2 C20 C21 114.0(2) . . ?
N2 C20 H20A 108.8 . . ?
C21 C20 H20A 108.8 . . ?
N2 C20 H20B 108.8 . . ?
C21 C20 H20B 108.8 . . ?
H20A C20 H20B 107.7 . . ?
C20 C21 C22 109.4(2) . . ?
C20 C21 H21A 109.8 . . ?
C22 C21 H21A 109.8 . . ?
C20 C21 H21B 109.8 . . ?
C22 C21 H21B 109.8 . . ?
H21A C21 H21B 108.2 . . ?
C23 C22 C21 113.7(3) . . ?
C23 C22 H22A 108.8 . . ?
C21 C22 H22A 108.8 . . ?
C23 C22 H22B 108.8 . . ?
C21 C22 H22B 108.8 . . ?
H22A C22 H22B 107.7 . . ?
C22 C23 H23A 109.5 . . ?
C22 C23 H23B 109.5 . . ?
H23A C23 H23B 109.5 . . ?
C22 C23 H23C 109.5 . . ?
H23A C23 H23C 109.5 . . ?
H23B C23 H23C 109.5 . . ?

loop_
_geom_bond_atom_site_label_1
_geom_bond_atom_site_label_2
_geom_bond_distance
_geom_bond_site_symmetry_2
_geom_bond_publ_flag
C1 C4 1.423(3) . ?
C1 C5 1.423(3) . ?
C1 C7 1.443(3) . ?
N2 C15 1.337(3) . ?
N2 C5 1.386(3) . ?
N2 C20 1.486(3) . ?
C2 C6 1.350(3) . ?
C2 C11 1.431(3) . ?
C2 H2 0.9300 . ?
C3 C17 1.404(3) . ?
C3 C9 1.413(3) . ?
C3 C11 1.452(3) . ?
C4 C8 1.367(3) . ?
C4 H4 0.9300 . ?
C5 C16 1.406(4) . ?
C6 C7 1.440(3) . ?
C6 H6 0.9300 . ?
C7 C12 1.397(3) . ?
C8 C13 1.396(4) . ?
C8 H8 0.9300 . ?
C9 N1 1.383(4) . ?
C9 C14 1.391(4) . ?
C10 N1 1.337(4) . ?
C10 C11 1.387(3) . ?
C10 H10 0.9300 . ?
C12 C15 1.365(4) . ?
C12 H12 0.9300 . ?
N1 H100 0.71(3) . ?
C13 C16 1.359(4) . ?
C13 H13 0.9300 . ?
C14 C19 1.383(4) . ?
C14 H14 0.9300 . ?
C15 H15 0.9300 . ?
C16 H16 0.9300 . ?
C17 C18 1.381(4) . ?
C17 H17 0.9300 . ?
C18 C19 1.399(4) . ?
C18 H18 0.9300 . ?
C19 H19 0.9300 . ?
C20 C21 1.511(4) . ?
C20 H20A 0.9700 . ?
C20 H20B 0.9700 . ?
C21 C22 1.522(4) . ?
C21 H21A 0.9700 . ?
C21 H21B 0.9700 . ?
C22 C23 1.494(4) . ?
C22 H22A 0.9700 . ?
C22 H22B 0.9700 . ?
C23 H23A 0.9600 . ?
C23 H23B 0.9600 . ?
C23 H23C 0.9600 . ?

loop_
_geom_torsion_atom_site_label_1
_geom_torsion_atom_site_label_2
_geom_torsion_atom_site_label_3
_geom_torsion_atom_site_label_4
_geom_torsion
_geom_torsion_site_symmetry_1
_geom_torsion_site_symmetry_2
_geom_torsion_site_symmetry_3
_geom_torsion_site_symmetry_4
_geom_torsion_publ_flag
C5 C1 C4 C8 0.7(3) . . . . ?
C7 C1 C4 C8 -179.8(2) . . . . ?
C15 N2 C5 C16 177.6(2) . . . . ?
C20 N2 C5 C16 -1.6(3) . . . . ?
C15 N2 C5 C1 -2.6(3) . . . . ?
C20 N2 C5 C1 178.3(2) . . . . ?
C4 C1 C5 N2 176.8(2) . . . . ?
C7 C1 C5 N2 -2.8(3) . . . . ?
C4 C1 C5 C16 -3.4(3) . . . . ?
C7 C1 C5 C16 177.1(2) . . . . ?
C11 C2 C6 C7 -176.5(2) . . . . ?
C2 C6 C7 C12 0.0(4) . . . . ?
C2 C6 C7 C1 178.5(2) . . . . ?
C4 C1 C7 C12 -173.0(2) . . . . ?
C5 C1 C7 C12 6.5(3) . . . . ?
C4 C1 C7 C6 8.4(3) . . . . ?
C5 C1 C7 C6 -172.1(2) . . . . ?
C1 C4 C8 C13 2.0(4) . . . . ?
C17 C3 C9 N1 -179.4(2) . . . . ?
C11 C3 C9 N1 -0.9(2) . . . . ?
C17 C3 C9 C14 0.7(3) . . . . ?
C11 C3 C9 C14 179.2(2) . . . . ?
N1 C10 C11 C2 -179.3(2) . . . . ?
N1 C10 C11 C3 0.7(3) . . . . ?
C6 C2 C11 C10 -179.7(2) . . . . ?
C6 C2 C11 C3 0.2(4) . . . . ?
C17 C3 C11 C10 178.2(3) . . . . ?
C9 C3 C11 C10 0.1(2) . . . . ?
C17 C3 C11 C2 -1.8(4) . . . . ?
C9 C3 C11 C2 -179.9(2) . . . . ?
C6 C7 C12 C15 173.4(2) . . . . ?
C1 C7 C12 C15 -5.2(4) . . . . ?
C11 C10 N1 C9 -1.4(3) . . . . ?
C14 C9 N1 C10 -178.7(3) . . . . ?
C3 C9 N1 C10 1.4(3) . . . . ?
C4 C8 C13 C16 -2.1(4) . . . . ?
N1 C9 C14 C19 -179.6(3) . . . . ?
C3 C9 C14 C19 0.2(4) . . . . ?
C5 N2 C15 C12 4.1(4) . . . . ?
C20 N2 C15 C12 -176.7(3) . . . . ?
C7 C12 C15 N2 0.0(4) . . . . ?
C8 C13 C16 C5 -0.7(4) . . . . ?
N2 C5 C16 C13 -176.7(2) . . . . ?
C1 C5 C16 C13 3.5(4) . . . . ?
C9 C3 C17 C18 -1.0(3) . . . . ?
C11 C3 C17 C18 -179.0(3) . . . . ?
C3 C17 C18 C19 0.4(4) . . . . ?
C9 C14 C19 C18 -0.9(4) . . . . ?
C17 C18 C19 C14 0.6(4) . . . . ?
C15 N2 C20 C21 -102.7(3) . . . . ?
C5 N2 C20 C21 76.4(3) . . . . ?
N2 C20 C21 C22 -170.0(3) . . . . ?
C20 C21 C22 C23 174.2(3) . . . . ?
